data_4029423
loop_
_publ_author_name
'Gangadhararao, G.'
'Kotikalapudi, Ramesh'
'Nagarjuna Reddy, M.'
'Swamy, K. C. Kumara'

_publ_section_title
;
 Allenylphosphine oxides as simple scaffolds for phosphinoylindoles and
 phosphinoylisocoumarins.
;
_journal_name_full 'Beilstein journal of organic chemistry'
_journal_page_first 996
_journal_page_last 1005
_journal_paper_doi 10.3762/bjoc.10.99
_journal_volume 10
_journal_year 2014
_chemical_formula_sum 'C22 H17 O3 P'
_chemical_formula_weight 360.33
_chemical_name_systematic
; 
 ? 
;
_space_group_IT_number 2
_symmetry_cell_setting triclinic
_symmetry_space_group_name_Hall '-P 1'
_symmetry_space_group_name_H-M 'P -1'
_atom_sites_solution_hydrogens geom
_atom_sites_solution_primary direct
_atom_sites_solution_secondary difmap
_audit_creation_method SHELXL-97
_cell_angle_alpha 84.229(14)
_cell_angle_beta 76.556(16)
_cell_angle_gamma 66.323(18)
_cell_formula_units_Z 2
_cell_length_a 9.7440(19)
_cell_length_b 9.9918(17)
_cell_length_c 10.2864(18)
_cell_measurement_reflns_used 1632
_cell_measurement_temperature 298(2)
_cell_measurement_theta_max 28.9481
_cell_measurement_theta_min 2.8946
_cell_volume 892.0(3)
_computing_cell_refinement 'CrysAlisPro, Oxford Diffraction Ltd.'
_computing_data_collection 'CrysAlisPro, Oxford Diffraction Ltd.'
_computing_data_reduction 'CrysAlisPro, Oxford Diffraction Ltd.'
_computing_structure_refinement 'SHELXL-97 (Sheldrick, 1997)'
_computing_structure_solution 'SHELXS-97 (Sheldrick, 1990)'
_diffrn_ambient_temperature 293(2)
_diffrn_measured_fraction_theta_full 0.999
_diffrn_measured_fraction_theta_max 0.999
_diffrn_measurement_device_type 'CCD area detector'
_diffrn_measurement_method 'phi and omega scans'
_diffrn_radiation_monochromator graphite
_diffrn_radiation_source 'fine-focus sealed tube'
_diffrn_radiation_type MoK\a
_diffrn_radiation_wavelength 0.71073
_diffrn_reflns_av_R_equivalents 0.0229
_diffrn_reflns_av_sigmaI/netI 0.0444
_diffrn_reflns_limit_h_max 10
_diffrn_reflns_limit_h_min -12
_diffrn_reflns_limit_k_max 11
_diffrn_reflns_limit_k_min -12
_diffrn_reflns_limit_l_max 8
_diffrn_reflns_limit_l_min -12
_diffrn_reflns_number 6130
_diffrn_reflns_theta_full 26.37
_diffrn_reflns_theta_max 26.37
_diffrn_reflns_theta_min 2.90
_diffrn_standards_decay_% none
_diffrn_standards_interval_count 'not applicable'
_diffrn_standards_interval_time 'not applicable'
_diffrn_standards_number 'not applicable'
_exptl_absorpt_coefficient_mu 0.173
_exptl_absorpt_correction_T_max 1.00000
_exptl_absorpt_correction_T_min 0.94787
_exptl_absorpt_correction_type multi-scan
_exptl_absorpt_process_details 'CrysAlisPro, Oxford Diffraction Ltd.'
_exptl_crystal_colour colourless
_exptl_crystal_density_diffrn 1.342
_exptl_crystal_density_method 'not measured'
_exptl_crystal_description blocks
_exptl_crystal_F_000 376
_exptl_crystal_size_max 0.22
_exptl_crystal_size_mid 0.20
_exptl_crystal_size_min 0.18
_refine_diff_density_max 0.210
_refine_diff_density_min -0.283
_refine_diff_density_rms 0.052
_refine_ls_extinction_method none
_refine_ls_goodness_of_fit_ref 1.010
_refine_ls_hydrogen_treatment constr
_refine_ls_matrix_type full
_refine_ls_number_parameters 236
_refine_ls_number_reflns 3647
_refine_ls_number_restraints 0
_refine_ls_restrained_S_all 1.010
_refine_ls_R_factor_all 0.0686
_refine_ls_R_factor_gt 0.0455
_refine_ls_shift/su_max 0.000
_refine_ls_shift/su_mean 0.000
_refine_ls_structure_factor_coef Fsqd
_refine_ls_weighting_details 'calc w=1/[\s^2^(Fo^2^)+(0.0636P)^2^+0.0000P] where P=(Fo^2^+2Fc^2^)/3'
_refine_ls_weighting_scheme calc
_refine_ls_wR_factor_gt 0.1114
_refine_ls_wR_factor_ref 0.1191
_reflns_number_gt 2565
_reflns_number_total 3647
_reflns_threshold_expression >2sigma(I)
_cod_data_source_file 1860-5397-10-99-S2.cif
_cod_data_source_block compound-20
_cod_depositor_comments 'Adding full bibliography for 4029421--4029424.cif.'
_cod_original_sg_symbol_H-M P-1
_cod_database_code 4029423

loop_
_symmetry_equiv_pos_as_xyz
'x, y, z'
'-x, -y, -z'

loop_
_atom_site_label
_atom_site_type_symbol
_atom_site_fract_x
_atom_site_fract_y
_atom_site_fract_z
_atom_site_U_iso_or_equiv
_atom_site_adp_type
_atom_site_occupancy
_atom_site_symmetry_multiplicity
_atom_site_calc_flag
_atom_site_refinement_flags
P1 P 0.27438(6) 0.33994(5) 0.36034(5) 0.04064(17) Uani 1 1 d .
O3 O -0.07849(15) 0.56038(13) 0.16580(14) 0.0507(4) Uani 1 1 d .
O1 O 0.23801(17) 0.28108(14) 0.49639(14) 0.0557(4) Uani 1 1 d .
C13 C 0.1156(2) 0.39397(18) 0.27569(19) 0.0391(4) Uani 1 1 d .
O2 O -0.21175(17) 0.49584(16) 0.05784(16) 0.0660(5) Uani 1 1 d .
C19 C -0.0431(2) 0.3081(2) 0.1751(2) 0.0441(5) Uani 1 1 d .
C1 C 0.4313(2) 0.20362(18) 0.25145(19) 0.0390(4) Uani 1 1 d .
C14 C 0.0676(2) 0.27788(19) 0.2523(2) 0.0415(5) Uani 1 1 d .
C7 C 0.3332(2) 0.48801(19) 0.36581(19) 0.0406(4) Uani 1 1 d .
C6 C 0.4641(2) 0.2156(2) 0.1137(2) 0.0494(5) Uani 1 1 d .
H6 H 0.4044 0.2979 0.0716 0.059 Uiso 1 1 calc R
C2 C 0.5207(2) 0.0781(2) 0.3127(2) 0.0517(5) Uani 1 1 d .
H2 H 0.5009 0.0694 0.4054 0.062 Uiso 1 1 calc R
C8 C 0.4333(2) 0.5251(2) 0.2626(2) 0.0494(5) Uani 1 1 d .
H8 H 0.4742 0.4717 0.1839 0.059 Uiso 1 1 calc R
C20 C -0.1173(2) 0.4554(2) 0.1271(2) 0.0479(5) Uani 1 1 d .
C15 C 0.1258(2) 0.1350(2) 0.3049(2) 0.0545(6) Uani 1 1 d .
H15 H 0.1971 0.1107 0.3587 0.065 Uiso 1 1 calc R
C21 C 0.0382(2) 0.53075(19) 0.2335(2) 0.0447(5) Uani 1 1 d .
C9 C 0.4717(2) 0.6410(2) 0.2770(2) 0.0573(6) Uani 1 1 d .
H9 H 0.5373 0.6662 0.2073 0.069 Uiso 1 1 calc R
C3 C 0.6390(2) -0.0340(2) 0.2357(3) 0.0637(7) Uani 1 1 d .
H3 H 0.6963 -0.1186 0.2769 0.076 Uiso 1 1 calc R
C10 C 0.4135(3) 0.7190(2) 0.3939(3) 0.0601(6) Uani 1 1 d .
H10 H 0.4388 0.7974 0.4030 0.072 Uiso 1 1 calc R
C4 C 0.6714(2) -0.0203(2) 0.1003(3) 0.0652(7) Uani 1 1 d .
H4 H 0.7512 -0.0953 0.0492 0.078 Uiso 1 1 calc R
C22 C 0.0512(3) 0.67187(19) 0.2460(3) 0.0617(7) Uani 1 1 d .
H22A H 0.0098 0.7050 0.3367 0.093 Uiso 1 1 calc R
H22B H -0.0048 0.7432 0.1876 0.093 Uiso 1 1 calc R
H22C H 0.1571 0.6586 0.2219 0.093 Uiso 1 1 calc R
C11 C 0.3184(3) 0.6809(2) 0.4965(3) 0.0672(7) Uani 1 1 d .
H11 H 0.2798 0.7329 0.5759 0.081 Uiso 1 1 calc R
C18 C -0.0902(3) 0.2019(2) 0.1479(2) 0.0606(6) Uani 1 1 d .
H18 H -0.1636 0.2250 0.0964 0.073 Uiso 1 1 calc R
C5 C 0.5856(3) 0.1053(2) 0.0384(2) 0.0621(6) Uani 1 1 d .
H5 H 0.6099 0.1154 -0.0540 0.074 Uiso 1 1 calc R
C12 C 0.2793(3) 0.5663(2) 0.4830(2) 0.0567(6) Uani 1 1 d .
H12 H 0.2155 0.5408 0.5541 0.068 Uiso 1 1 calc R
C16 C 0.0774(3) 0.0309(2) 0.2768(3) 0.0704(7) Uani 1 1 d .
H16 H 0.1169 -0.0627 0.3123 0.084 Uiso 1 1 calc R
C17 C -0.0278(3) 0.0622(2) 0.1975(3) 0.0718(7) Uani 1 1 d .
H17 H -0.0565 -0.0104 0.1775 0.086 Uiso 1 1 calc R

loop_
_atom_site_aniso_label
_atom_site_aniso_U_11
_atom_site_aniso_U_22
_atom_site_aniso_U_33
_atom_site_aniso_U_23
_atom_site_aniso_U_13
_atom_site_aniso_U_12
P1 0.0405(3) 0.0396(3) 0.0387(3) 0.0039(2) -0.0072(2) -0.0141(2)
O3 0.0360(8) 0.0437(8) 0.0608(10) 0.0094(6) -0.0111(7) -0.0056(6)
O1 0.0645(10) 0.0599(8) 0.0431(9) 0.0140(7) -0.0095(7) -0.0290(7)
C13 0.0327(10) 0.0341(9) 0.0434(12) 0.0008(8) -0.0036(8) -0.0084(8)
O2 0.0462(9) 0.0813(10) 0.0577(10) 0.0052(8) -0.0195(8) -0.0084(8)
C19 0.0322(10) 0.0459(11) 0.0456(12) -0.0042(9) -0.0024(9) -0.0088(8)
C1 0.0350(10) 0.0348(9) 0.0468(12) 0.0027(8) -0.0144(9) -0.0106(8)
C14 0.0317(10) 0.0378(10) 0.0472(12) -0.0011(8) -0.0015(9) -0.0091(8)
C7 0.0388(11) 0.0415(10) 0.0379(11) -0.0008(8) -0.0069(9) -0.0125(8)
C6 0.0464(12) 0.0449(11) 0.0473(13) -0.0034(9) -0.0165(10) -0.0038(9)
C2 0.0407(12) 0.0487(11) 0.0632(15) 0.0141(10) -0.0198(11) -0.0135(9)
C8 0.0485(12) 0.0463(11) 0.0475(13) -0.0022(9) -0.0010(10) -0.0172(9)
C20 0.0346(11) 0.0549(12) 0.0421(13) -0.0002(9) 0.0014(9) -0.0104(9)
C15 0.0428(12) 0.0384(11) 0.0811(17) 0.0064(10) -0.0187(11) -0.0132(9)
C21 0.0341(11) 0.0412(10) 0.0500(13) 0.0052(8) -0.0051(9) -0.0091(8)
C9 0.0482(13) 0.0535(13) 0.0682(17) 0.0086(11) -0.0051(12) -0.0240(10)
C3 0.0396(13) 0.0442(12) 0.100(2) 0.0090(12) -0.0245(13) -0.0064(10)
C10 0.0621(15) 0.0532(13) 0.0731(18) -0.0027(12) -0.0200(13) -0.0273(11)
C4 0.0418(13) 0.0494(13) 0.093(2) -0.0204(12) -0.0134(13) -0.0022(10)
C22 0.0528(14) 0.0314(10) 0.0934(19) 0.0061(10) -0.0189(13) -0.0084(9)
C11 0.0855(19) 0.0654(15) 0.0560(16) -0.0138(11) -0.0100(14) -0.0345(13)
C18 0.0453(13) 0.0649(14) 0.0738(17) -0.0114(12) -0.0163(12) -0.0194(11)
C5 0.0551(14) 0.0651(14) 0.0549(15) -0.0170(11) -0.0106(12) -0.0088(11)
C12 0.0618(15) 0.0595(13) 0.0476(14) -0.0068(10) 0.0018(11) -0.0283(11)
C16 0.0640(16) 0.0395(12) 0.111(2) 0.0078(12) -0.0256(15) -0.0219(11)
C17 0.0598(15) 0.0529(14) 0.111(2) -0.0067(13) -0.0264(15) -0.0248(12)

loop_
_atom_type_symbol
_atom_type_description
_atom_type_scat_dispersion_real
_atom_type_scat_dispersion_imag
_atom_type_scat_source
C C 0.0033 0.0016 'International Tables Vol C Tables 4.2.6.8 and 6.1.1.4'
H H 0.0000 0.0000 'International Tables Vol C Tables 4.2.6.8 and 6.1.1.4'
O O 0.0106 0.0060 'International Tables Vol C Tables 4.2.6.8 and 6.1.1.4'
P P 0.1023 0.0942 'International Tables Vol C Tables 4.2.6.8 and 6.1.1.4'

loop_
_geom_angle_atom_site_label_1
_geom_angle_atom_site_label_2
_geom_angle_atom_site_label_3
_geom_angle
O1 P1 C7 110.95(9)
O1 P1 C1 112.09(9)
C7 P1 C1 106.21(9)
O1 P1 C13 111.84(9)
C7 P1 C13 111.43(8)
C1 P1 C13 103.99(8)
C20 O3 C21 123.92(14)
C21 C13 C14 117.75(17)
C21 C13 P1 125.71(15)
C14 C13 P1 116.54(12)
C18 C19 C14 121.98(18)
C18 C19 C20 118.00(19)
C14 C19 C20 119.95(18)
C6 C1 C2 119.06(18)
C6 C1 P1 124.13(13)
C2 C1 P1 116.79(16)
C19 C14 C15 116.80(18)
C19 C14 C13 119.66(16)
C15 C14 C13 123.53(18)
C12 C7 C8 118.19(19)
C12 C7 P1 117.07(16)
C8 C7 P1 124.69(15)
C1 C6 C5 120.15(18)
C1 C6 H6 119.9
C5 C6 H6 119.9
C3 C2 C1 120.2(2)
C3 C2 H2 119.9
C1 C2 H2 119.9
C9 C8 C7 120.2(2)
C9 C8 H8 119.9
C7 C8 H8 119.9
O2 C20 O3 116.56(18)
O2 C20 C19 126.8(2)
O3 C20 C19 116.62(18)
C16 C15 C14 120.3(2)
C16 C15 H15 119.8
C14 C15 H15 119.8
C13 C21 O3 121.46(17)
C13 C21 C22 131.75(19)
O3 C21 C22 106.78(15)
C10 C9 C8 120.2(2)
C10 C9 H9 119.9
C8 C9 H9 119.9
C4 C3 C2 120.19(19)
C4 C3 H3 119.9
C2 C3 H3 119.9
C11 C10 C9 119.8(2)
C11 C10 H10 120.1
C9 C10 H10 120.1
C3 C4 C5 120.2(2)
C3 C4 H4 119.9
C5 C4 H4 119.9
C21 C22 H22A 109.5
C21 C22 H22B 109.5
H22A C22 H22B 109.5
C21 C22 H22C 109.5
H22A C22 H22C 109.5
H22B C22 H22C 109.5
C10 C11 C12 120.3(2)
C10 C11 H11 119.8
C12 C11 H11 119.8
C17 C18 C19 119.8(2)
C17 C18 H18 120.1
C19 C18 H18 120.1
C6 C5 C4 120.1(2)
C6 C5 H5 119.9
C4 C5 H5 119.9
C11 C12 C7 121.2(2)
C11 C12 H12 119.4
C7 C12 H12 119.4
C17 C16 C15 121.7(2)
C17 C16 H16 119.1
C15 C16 H16 119.1
C16 C17 C18 119.4(2)
C16 C17 H17 120.3
C18 C17 H17 120.3

loop_
_geom_bond_atom_site_label_1
_geom_bond_atom_site_label_2
_geom_bond_distance
P1 O1 1.4837(14)
P1 C7 1.7981(19)
P1 C1 1.813(2)
P1 C13 1.8178(19)
O3 C20 1.369(2)
O3 C21 1.386(2)
C13 C21 1.353(2)
C13 C14 1.472(2)
O2 C20 1.210(2)
C19 C18 1.387(3)
C19 C14 1.405(3)
C19 C20 1.449(3)
C1 C6 1.382(3)
C1 C2 1.396(2)
C14 C15 1.411(3)
C7 C12 1.381(3)
C7 C8 1.395(3)
C6 C5 1.383(3)
C6 H6 0.9300
C2 C3 1.388(3)
C2 H2 0.9300
C8 C9 1.383(3)
C8 H8 0.9300
C15 C16 1.380(3)
C15 H15 0.9300
C21 C22 1.486(3)
C9 C10 1.375(3)
C9 H9 0.9300
C3 C4 1.360(3)
C3 H3 0.9300
C10 C11 1.366(3)
C10 H10 0.9300
C4 C5 1.387(3)
C4 H4 0.9300
C22 H22A 0.9600
C22 H22B 0.9600
C22 H22C 0.9600
C11 C12 1.371(3)
C11 H11 0.9300
C18 C17 1.378(3)
C18 H18 0.9300
C5 H5 0.9300
C12 H12 0.9300
C16 C17 1.376(3)
C16 H16 0.9300
C17 H17 0.9300
